data_7063002
loop_
_publ_author_name
'Govdi, Anastasia I.'
'Danilkina, Natalia A.'
'Shtyrov, Andrey A.'
'Ryazantsev, Mikhail N.'
'Kim, Mia D.'
'Kryukova, Mariya A.'
'Balova, Irina A.'

_publ_section_title
;
 Cu-catalyzed cycloaddition of aryl azides to 1-iodobuta-1,3-diynes: an
 experimental and quantum chemical study of unusual regiochemistry
;
_journal_issue 11
_journal_name_full 'New Journal of Chemistry'
_journal_page_first 4831
_journal_page_last 4845
_journal_paper_doi 10.1039/D3NJ03823H
_journal_volume 48
_journal_year 2024
_chemical_formula_moiety 'C54 H45 Cu2 I2 P3'
_chemical_formula_sum 'C54 H45 Cu2 I2 P3'
_chemical_formula_weight 1167.69
_space_group_crystal_system monoclinic
_space_group_IT_number 4
_space_group_name_Hall 'P 2yb'
_space_group_name_H-M_alt 'P 1 21 1'
_atom_sites_solution_hydrogens geom
_audit_creation_date 2023-02-06
_audit_creation_method
;
Olex2 1.5
(compiled 2022.04.07 svn.rca3783a0 for OlexSys, GUI svn.r6498)
;
_audit_update_record
;
2023-02-07 deposited with the CCDC.	2024-01-29 downloaded from the CCDC.
;
_cell_angle_alpha 90
_cell_angle_beta 105.593(4)
_cell_angle_gamma 90
_cell_formula_units_Z 2
_cell_length_a 10.3589(4)
_cell_length_b 20.5853(7)
_cell_length_c 11.7439(6)
_cell_measurement_reflns_used 11749
_cell_measurement_temperature 100.01(10)
_cell_measurement_theta_max 35.1840
_cell_measurement_theta_min 3.2170
_cell_volume 2412.11(18)
_computing_cell_refinement
;
CrysAlisPro, Agilent Technologies,
Version 1.171.36.32 (release 02-08-2013 CrysAlis171 .NET)
(compiled Aug  2 2013,16:46:58)
;
_computing_data_collection
;
CrysAlisPro, Agilent Technologies,
Version 1.171.36.32 (release 02-08-2013 CrysAlis171 .NET)
(compiled Aug  2 2013,16:46:58)
;
_computing_data_reduction
;
CrysAlisPro, Agilent Technologies,
Version 1.171.36.32 (release 02-08-2013 CrysAlis171 .NET)
(compiled Aug  2 2013,16:46:58)
;
_computing_molecular_graphics 'Olex2 1.5 (Dolomanov et al., 2009)'
_computing_publication_material 'Olex2 1.5 (Dolomanov et al., 2009)'
_computing_structure_refinement 'SHELXL 2018/3 (Sheldrick, 2015)'
_computing_structure_solution 'ShelXT (Sheldrick, 2015)'
_diffrn_ambient_temperature 100.00
_diffrn_detector_area_resol_mean 16.2096
_diffrn_measured_fraction_theta_full 0.998
_diffrn_measured_fraction_theta_max 0.935
_diffrn_measurement_details
;
#__ type_ start__ end____ width___ exp.time_
  1 omega  -76.00  -47.00   1.0000   10.0000
omega____ theta____ kappa____ phi______ frames
    -      -35.2878  126.0000  -40.0000 29

#__ type_ start__ end____ width___ exp.time_
  2 omega  -93.00  -67.00   1.0000   10.0000
omega____ theta____ kappa____ phi______ frames
    -      -35.2878  -19.0000   90.0000 26

#__ type_ start__ end____ width___ exp.time_
  3 omega  -36.00   -9.00   1.0000   10.0000
omega____ theta____ kappa____ phi______ frames
    -      -35.2878  -19.0000   90.0000 27

#__ type_ start__ end____ width___ exp.time_
  4 omega   41.00  108.00   1.0000   10.0000
omega____ theta____ kappa____ phi______ frames
    -       36.3816  178.0000  -30.0000 67

#__ type_ start__ end____ width___ exp.time_
  5 omega   -8.00  107.00   1.0000   10.0000
omega____ theta____ kappa____ phi______ frames
    -       36.3816   19.0000   30.0000 115

#__ type_ start__ end____ width___ exp.time_
  6 omega   32.00   77.00   1.0000   10.0000
omega____ theta____ kappa____ phi______ frames
    -       36.3816  -99.0000  -90.0000 45

#__ type_ start__ end____ width___ exp.time_
  7 omega   71.00  103.00   1.0000   10.0000
omega____ theta____ kappa____ phi______ frames
    -       36.3816  178.0000   90.0000 32

#__ type_ start__ end____ width___ exp.time_
  8 omega  -99.00  -23.00   1.0000   10.0000
omega____ theta____ kappa____ phi______ frames
    -      -31.2468  -57.0000 -120.0000 76

#__ type_ start__ end____ width___ exp.time_
  9 omega -107.00  -57.00   1.0000   10.0000
omega____ theta____ kappa____ phi______ frames
    -      -31.2468 -178.0000   60.0000 50

#__ type_ start__ end____ width___ exp.time_
 10 omega  -34.00   -9.00   1.0000   10.0000
omega____ theta____ kappa____ phi______ frames
    -      -31.2468  -77.0000 -120.0000 25
;
_diffrn_measurement_device_type 'Xcalibur, Eos'
_diffrn_measurement_method '\w scans'
_diffrn_radiation_type MoK\a
_diffrn_radiation_wavelength 0.71073
_diffrn_reflns_av_R_equivalents 0.0378
_diffrn_reflns_av_unetI/netI 0.0669
_diffrn_reflns_Laue_measured_fraction_full 0.998
_diffrn_reflns_Laue_measured_fraction_max 0.935
_diffrn_reflns_limit_h_max 17
_diffrn_reflns_limit_h_min -15
_diffrn_reflns_limit_k_max 34
_diffrn_reflns_limit_k_min -32
_diffrn_reflns_limit_l_max 19
_diffrn_reflns_limit_l_min -19
_diffrn_reflns_number 36890
_diffrn_reflns_point_group_measured_fraction_full 0.931
_diffrn_reflns_point_group_measured_fraction_max 0.820
_diffrn_reflns_theta_full 25.242
_diffrn_reflns_theta_max 36.532
_diffrn_reflns_theta_min 2.676
_exptl_absorpt_coefficient_mu 2.297
_exptl_absorpt_correction_T_max 1.00000
_exptl_absorpt_correction_T_min 0.85190
_exptl_absorpt_correction_type multi-scan
_exptl_absorpt_process_details
;
CrysAlisPro, Agilent Technologies,
Version 1.171.36.32 (release 02-08-2013 CrysAlis171 .NET)
(compiled Aug  2 2013,16:46:58)
Empirical absorption correction using spherical harmonics,
 implemented in SCALE3 ABSPACK scaling algorithm.
;
_exptl_crystal_colour cooourless
_exptl_crystal_density_diffrn 1.608
_exptl_crystal_description plate
_exptl_crystal_F_000 1156
_exptl_crystal_size_max 0.15
_exptl_crystal_size_mid 0.13
_exptl_crystal_size_min 0.12
_refine_diff_density_max 1.323
_refine_diff_density_min -0.926
_refine_diff_density_rms 0.136
_refine_ls_abs_structure_details
;
 Flack x determined using 5954 quotients [(I+)-(I-)]/[(I+)+(I-)]
 (Parsons, Flack and Wagner, Acta Cryst. B69 (2013) 249-259).
;
_refine_ls_abs_structure_Flack -0.001(8)
_refine_ls_extinction_method none
_refine_ls_goodness_of_fit_ref 1.032
_refine_ls_hydrogen_treatment constr
_refine_ls_matrix_type full
_refine_ls_number_parameters 550
_refine_ls_number_reflns 19480
_refine_ls_number_restraints 1
_refine_ls_restrained_S_all 1.032
_refine_ls_R_factor_all 0.0538
_refine_ls_R_factor_gt 0.0415
_refine_ls_shift/su_max 0.001
_refine_ls_shift/su_mean 0.000
_refine_ls_structure_factor_coef Fsqd
_refine_ls_weighting_details 'w=1/[\s^2^(Fo^2^)+(0.0179P)^2^] where P=(Fo^2^+2Fc^2^)/3'
_refine_ls_weighting_scheme calc
_refine_ls_wR_factor_gt 0.0635
_refine_ls_wR_factor_ref 0.0693
_reflns_Friedel_coverage 0.717
_reflns_Friedel_fraction_full 0.859
_reflns_Friedel_fraction_max 0.700
_reflns_number_gt 16801
_reflns_number_total 19480
_reflns_threshold_expression 'I > 2\s(I)'
_cod_data_source_file d3nj03823h3.cif
_cod_data_source_block kmd004c54cu2i2p3
_cod_depositor_comments 'Adding full bibliography for 7062994--7063002.cif.'
_cod_database_code 7063002
_shelx_shelxl_version_number 2018/3
_shelx_space_group_comment
;
The symmetry employed for this shelxl refinement is uniquely defined
by the following loop, which should always be used as a source of
symmetry information in preference to the above space-group names.
They are only intended as comments.
;
_olex2_refinement_description
;
1.a Aromatic/amide H refined with riding coordinates:
 C20(H20), C44(H44), C38(H38), C52(H52), C32(H32), C30(H30), C10(H10),
 C42(H42), C11(H11), C29(H29), C53(H53), C54(H54), C26(H26), C39(H39), C8(H8),
 C51(H51), C50(H50), C22(H22), C48(H48), C46(H46), C12(H12), C18(H18), C14(H14),
  C9(H9), C45(H45), C28(H28), C33(H33), C41(H41), C40(H40), C6(H6), C15(H15),
 C36(H36), C23(H23), C24(H24), C21(H21), C2(H2), C16(H16), C34(H34), C27(H27),
 C17(H17), C35(H35), C3(H3), C47(H47), C5(H5), C4(H4)
;
_olex2_submission_special_instructions 'No special instructions were received'

loop_
_space_group_symop_operation_xyz
'x, y, z'
'-x, y+1/2, -z'

loop_
_atom_site_label
_atom_site_type_symbol
_atom_site_fract_x
_atom_site_fract_y
_atom_site_fract_z
_atom_site_U_iso_or_equiv
_atom_site_adp_type
_atom_site_occupancy
_atom_site_site_symmetry_order
_atom_site_calc_flag
_atom_site_refinement_flags_posn
_atom_site_refinement_flags_adp
_atom_site_refinement_flags_occupancy
_atom_site_disorder_assembly
_atom_site_disorder_group
I1 I 0.30619(2) 0.58292(2) 0.37785(2) 0.01416(5) Uani 1 1 d . . . . .
I2 I 0.47925(3) 0.47124(2) 0.14304(2) 0.02099(6) Uani 1 1 d . . . . .
Cu2 Cu 0.41349(4) 0.46492(2) 0.35931(4) 0.01419(9) Uani 1 1 d . . . . .
Cu1 Cu 0.34344(5) 0.56797(2) 0.17158(5) 0.01691(10) Uani 1 1 d . . . . .
P3 P 0.62199(9) 0.46336(5) 0.48589(9) 0.01291(18) Uani 1 1 d . . . . .
P2 P 0.25697(9) 0.38778(5) 0.35380(10) 0.01348(19) Uani 1 1 d . . . . .
P1 P 0.25067(10) 0.64731(5) 0.04827(10) 0.0168(2) Uani 1 1 d . . . . .
C20 C 0.0987(5) 0.4272(3) 0.1330(5) 0.0321(12) Uani 1 1 d . . . . .
H20 H 0.178522 0.447137 0.125056 0.038 Uiso 1 1 calc R U . . .
C44 C 0.5380(4) 0.4722(2) 0.6910(4) 0.0175(7) Uani 1 1 d . . . . .
H44 H 0.459878 0.450533 0.646254 0.021 Uiso 1 1 calc R U . . .
C49 C 0.7362(4) 0.51819(19) 0.4395(4) 0.0146(7) Uani 1 1 d . . . . .
C38 C 0.7072(4) 0.3504(2) 0.3974(4) 0.0190(8) Uani 1 1 d . . . . .
H38 H 0.675713 0.371373 0.323003 0.023 Uiso 1 1 calc R U . . .
C43 C 0.6405(4) 0.48738(19) 0.6386(4) 0.0156(7) Uani 1 1 d . . . . .
C19 C 0.1002(4) 0.39440(19) 0.2373(4) 0.0168(8) Uani 1 1 d . . . . .
C37 C 0.7010(3) 0.38311(19) 0.5004(4) 0.0149(7) Uani 1 1 d . . . . .
C52 C 0.8975(4) 0.6082(2) 0.3664(4) 0.0244(10) Uani 1 1 d . . . . .
H52 H 0.953739 0.638952 0.342784 0.029 Uiso 1 1 calc R U . . .
C32 C 0.1845(4) 0.4371(2) 0.5493(4) 0.0191(8) Uani 1 1 d . . . . .
H32 H 0.205154 0.478039 0.521349 0.023 Uiso 1 1 calc R U . . .
C30 C 0.4175(4) 0.2798(2) 0.4260(4) 0.0194(8) Uani 1 1 d . . . . .
H30 H 0.457551 0.305791 0.493011 0.023 Uiso 1 1 calc R U . . .
C13 C 0.3618(4) 0.7175(2) 0.0671(4) 0.0214(9) Uani 1 1 d . . . . .
C10 C 0.1458(4) 0.6109(2) -0.3544(4) 0.0214(9) Uani 1 1 d . . . . .
H10 H 0.126159 0.603182 -0.437049 0.026 Uiso 1 1 calc R U . . .
C31 C 0.2001(4) 0.3804(2) 0.4890(4) 0.0155(7) Uani 1 1 d . . . . .
C42 C 0.7458(4) 0.3509(2) 0.6090(4) 0.0192(8) Uani 1 1 d . . . . .
H42 H 0.742894 0.372315 0.679968 0.023 Uiso 1 1 calc R U . . .
C25 C 0.3130(4) 0.30499(19) 0.3354(4) 0.0150(7) Uani 1 1 d . . . . .
C11 C 0.2703(4) 0.5933(2) -0.2805(4) 0.0225(9) Uani 1 1 d . . . . .
H11 H 0.336111 0.574421 -0.312992 0.027 Uiso 1 1 calc R U . . .
C29 C 0.4628(4) 0.2169(2) 0.4182(5) 0.0234(10) Uani 1 1 d . . . . .
H29 H 0.532421 0.199439 0.480680 0.028 Uiso 1 1 calc R U . . .
C53 C 0.9295(4) 0.5435(2) 0.3708(4) 0.0240(10) Uani 1 1 d . . . . .
H53 H 1.006101 0.529483 0.347638 0.029 Uiso 1 1 calc R U . . .
C54 C 0.8503(4) 0.4983(2) 0.4090(4) 0.0195(9) Uani 1 1 d . . . . .
H54 H 0.874586 0.453687 0.414076 0.023 Uiso 1 1 calc R U . . .
C26 C 0.2581(4) 0.2676(2) 0.2368(4) 0.0225(9) Uani 1 1 d . . . . .
H26 H 0.188086 0.284751 0.174321 0.027 Uiso 1 1 calc R U . . .
C39 C 0.7586(4) 0.2882(2) 0.4023(4) 0.0208(9) Uani 1 1 d . . . . .
H39 H 0.763962 0.266965 0.331965 0.025 Uiso 1 1 calc R U . . .
C8 C 0.0802(4) 0.6514(2) -0.1863(4) 0.0216(9) Uani 1 1 d . . . . .
H8 H 0.015513 0.672146 -0.154689 0.026 Uiso 1 1 calc R U . . .
C51 C 0.7831(4) 0.6293(2) 0.3963(4) 0.0229(9) Uani 1 1 d . . . . .
H51 H 0.760222 0.674074 0.392079 0.028 Uiso 1 1 calc R U . . .
C1 C 0.0946(4) 0.6787(2) 0.0715(4) 0.0226(9) Uani 1 1 d . . . . .
C50 C 0.7030(4) 0.5841(2) 0.4322(4) 0.0197(8) Uani 1 1 d . . . . .
H50 H 0.624496 0.598159 0.452113 0.024 Uiso 1 1 calc R U . . .
C22 C -0.1346(5) 0.4033(2) 0.0528(5) 0.0316(12) Uani 1 1 d . . . . .
H22 H -0.214422 0.406272 -0.009935 0.038 Uiso 1 1 calc R U . . .
C48 C 0.7552(4) 0.5187(2) 0.7076(4) 0.0188(8) Uani 1 1 d . . . . .
H48 H 0.826772 0.528521 0.674146 0.023 Uiso 1 1 calc R U . . .
C46 C 0.6620(5) 0.5200(2) 0.8752(4) 0.0248(9) Uani 1 1 d . . . . .
H46 H 0.669245 0.530951 0.955306 0.030 Uiso 1 1 calc R U . . .
C12 C 0.2979(4) 0.6033(2) -0.1602(4) 0.0210(9) Uani 1 1 d . . . . .
H12 H 0.381628 0.589642 -0.110225 0.025 Uiso 1 1 calc R U . . .
C18 C 0.4183(5) 0.7407(3) 0.1813(5) 0.0322(11) Uani 1 1 d . . . . .
H18 H 0.395917 0.720613 0.246233 0.039 Uiso 1 1 calc R U . . .
C7 C 0.2042(4) 0.6332(2) -0.1106(4) 0.0174(8) Uani 1 1 d . . . . .
C14 C 0.3991(4) 0.7471(2) -0.0258(5) 0.0267(10) Uani 1 1 d . . . . .
H14 H 0.363801 0.731386 -0.104128 0.032 Uiso 1 1 calc R U . . .
C9 C 0.0508(4) 0.6395(2) -0.3072(4) 0.0214(9) Uani 1 1 d . . . . .
H9 H -0.034350 0.651088 -0.357284 0.026 Uiso 1 1 calc R U . . .
C45 C 0.5498(4) 0.4887(2) 0.8080(4) 0.0230(9) Uani 1 1 d . . . . .
H45 H 0.479151 0.478198 0.842275 0.028 Uiso 1 1 calc R U . . .
C28 C 0.4066(4) 0.1796(2) 0.3194(5) 0.0252(10) Uani 1 1 d . . . . .
H28 H 0.437836 0.136669 0.313909 0.030 Uiso 1 1 calc R U . . .
C33 C 0.1389(4) 0.4337(2) 0.6501(4) 0.0234(9) Uani 1 1 d . . . . .
H33 H 0.127547 0.472457 0.690393 0.028 Uiso 1 1 calc R U . . .
C41 C 0.7944(4) 0.2880(2) 0.6134(4) 0.0231(9) Uani 1 1 d . . . . .
H41 H 0.822471 0.266024 0.687142 0.028 Uiso 1 1 calc R U . . .
C40 C 0.8022(4) 0.2568(2) 0.5108(4) 0.0216(9) Uani 1 1 d . . . . .
H40 H 0.837488 0.214059 0.514555 0.026 Uiso 1 1 calc R U . . .
C6 C 0.0599(5) 0.7433(3) 0.0601(4) 0.0308(11) Uani 1 1 d . . . . .
H6 H 0.121588 0.774821 0.047234 0.037 Uiso 1 1 calc R U . . .
C15 C 0.4875(5) 0.7993(2) -0.0054(5) 0.0312(11) Uani 1 1 d . . . . .
H15 H 0.511326 0.819363 -0.069700 0.037 Uiso 1 1 calc R U . . .
C36 C 0.1693(4) 0.3206(2) 0.5315(4) 0.0205(8) Uani 1 1 d . . . . .
H36 H 0.178110 0.281776 0.490426 0.025 Uiso 1 1 calc R U . . .
C23 C -0.1355(4) 0.3715(2) 0.1545(4) 0.0265(10) Uani 1 1 d . . . . .
H23 H -0.216471 0.352761 0.162379 0.032 Uiso 1 1 calc R U . . .
C24 C -0.0185(4) 0.3663(2) 0.2476(4) 0.0225(9) Uani 1 1 d . . . . .
H24 H -0.020068 0.343597 0.317694 0.027 Uiso 1 1 calc R U . . .
C21 C -0.0169(5) 0.4313(3) 0.0408(5) 0.0398(14) Uani 1 1 d . . . . .
H21 H -0.015794 0.453129 -0.030216 0.048 Uiso 1 1 calc R U . . .
C2 C 0.0042(4) 0.6322(3) 0.0920(4) 0.0291(11) Uani 1 1 d . . . . .
H2 H 0.028912 0.587722 0.101835 0.035 Uiso 1 1 calc R U . . .
C16 C 0.5404(5) 0.8219(2) 0.1076(5) 0.0338(12) Uani 1 1 d . . . . .
H16 H 0.600559 0.857662 0.121335 0.041 Uiso 1 1 calc R U . . .
C34 C 0.1099(4) 0.3741(2) 0.6920(4) 0.0249(10) Uani 1 1 d . . . . .
H34 H 0.078935 0.372110 0.761051 0.030 Uiso 1 1 calc R U . . .
C27 C 0.3051(5) 0.2048(2) 0.2284(5) 0.0304(11) Uani 1 1 d . . . . .
H27 H 0.267235 0.179255 0.160248 0.036 Uiso 1 1 calc R U . . .
C17 C 0.5064(6) 0.7927(3) 0.2013(6) 0.0405(13) Uani 1 1 d . . . . .
H17 H 0.543329 0.808219 0.279484 0.049 Uiso 1 1 calc R U . . .
C35 C 0.1257(4) 0.3175(2) 0.6339(5) 0.0255(10) Uani 1 1 d . . . . .
H35 H 0.107023 0.276684 0.663567 0.031 Uiso 1 1 calc R U . . .
C3 C -0.1228(5) 0.6524(3) 0.0978(5) 0.0415(15) Uani 1 1 d . . . . .
H3 H -0.185330 0.621301 0.110082 0.050 Uiso 1 1 calc R U . . .
C47 C 0.7654(4) 0.5355(2) 0.8236(4) 0.0245(9) Uani 1 1 d . . . . .
H47 H 0.842940 0.557543 0.868596 0.029 Uiso 1 1 calc R U . . .
C5 C -0.0678(6) 0.7621(3) 0.0676(5) 0.0484(18) Uani 1 1 d . . . . .
H5 H -0.092426 0.806691 0.059940 0.058 Uiso 1 1 calc R U . . .
C4 C -0.1577(6) 0.7168(4) 0.0859(5) 0.0515(19) Uani 1 1 d . . . . .
H4 H -0.244079 0.730102 0.090210 0.062 Uiso 1 1 calc R U . . .

loop_
_atom_site_aniso_label
_atom_site_aniso_U_11
_atom_site_aniso_U_22
_atom_site_aniso_U_33
_atom_site_aniso_U_23
_atom_site_aniso_U_13
_atom_site_aniso_U_12
I1 0.01649(9) 0.01203(10) 0.01520(12) -0.00038(10) 0.00640(8) 0.00037(10)
I2 0.03096(13) 0.01898(13) 0.01596(13) 0.00316(12) 0.01137(10) 0.00894(12)
Cu2 0.01400(18) 0.0128(2) 0.0155(2) 0.0011(2) 0.00350(16) -0.00136(19)
Cu1 0.0192(2) 0.0155(2) 0.0158(3) 0.0001(2) 0.00423(18) 0.00274(19)
P3 0.0123(4) 0.0122(4) 0.0150(5) 0.0004(4) 0.0048(3) -0.0004(4)
P2 0.0133(4) 0.0112(4) 0.0147(5) 0.0017(4) 0.0016(4) -0.0011(4)
P1 0.0215(5) 0.0160(5) 0.0127(5) -0.0006(4) 0.0040(4) 0.0047(4)
C20 0.028(2) 0.030(3) 0.031(3) 0.013(2) -0.005(2) -0.008(2)
C44 0.0185(16) 0.0181(19) 0.0169(19) -0.0011(19) 0.0066(14) 0.0002(17)
C49 0.0141(15) 0.0134(17) 0.016(2) -0.0011(15) 0.0029(14) -0.0017(14)
C38 0.0199(17) 0.0170(19) 0.022(2) 0.0033(18) 0.0083(16) 0.0025(16)
C43 0.0165(16) 0.0130(17) 0.018(2) 0.0011(15) 0.0056(15) 0.0013(13)
C19 0.0171(16) 0.0118(17) 0.019(2) -0.0013(16) 0.0004(15) 0.0003(14)
C37 0.0123(15) 0.0145(17) 0.019(2) 0.0004(16) 0.0056(14) 0.0003(14)
C52 0.025(2) 0.029(2) 0.021(2) 0.0006(19) 0.0077(18) -0.0123(18)
C32 0.0205(18) 0.0151(19) 0.023(2) 0.0022(17) 0.0079(16) -0.0034(15)
C30 0.0160(16) 0.0151(19) 0.022(2) 0.0016(17) -0.0036(15) -0.0023(15)
C13 0.025(2) 0.0152(19) 0.022(2) 0.0027(18) 0.0033(17) 0.0060(16)
C10 0.032(2) 0.019(2) 0.014(2) -0.0025(17) 0.0080(17) -0.0052(18)
C31 0.0124(15) 0.0162(18) 0.017(2) 0.0055(16) 0.0018(14) 0.0005(14)
C42 0.0192(17) 0.020(2) 0.017(2) 0.0011(18) 0.0028(15) 0.0019(16)
C25 0.0141(15) 0.0117(17) 0.019(2) 0.0035(16) 0.0044(14) 0.0012(14)
C11 0.0268(18) 0.026(2) 0.017(2) -0.0018(19) 0.0097(16) 0.0019(18)
C29 0.0135(16) 0.018(2) 0.036(3) 0.007(2) 0.0017(17) 0.0017(15)
C53 0.0157(17) 0.032(3) 0.027(3) 0.002(2) 0.0112(17) -0.0030(18)
C54 0.0151(16) 0.021(2) 0.023(2) -0.0005(18) 0.0067(16) -0.0020(16)
C26 0.0254(19) 0.019(2) 0.019(2) -0.0021(18) -0.0009(16) 0.0048(17)
C39 0.0252(19) 0.0167(19) 0.023(2) -0.0028(18) 0.0109(18) 0.0011(17)
C8 0.0222(19) 0.025(2) 0.019(2) 0.0011(19) 0.0072(17) 0.0020(17)
C51 0.025(2) 0.017(2) 0.027(3) 0.0049(19) 0.0069(18) -0.0044(17)
C1 0.027(2) 0.029(2) 0.011(2) -0.0004(18) 0.0038(16) 0.0117(19)
C50 0.0191(15) 0.0161(17) 0.026(2) 0.000(2) 0.0087(15) -0.0008(18)
C22 0.025(2) 0.026(3) 0.031(3) 0.001(2) -0.0137(19) 0.0051(19)
C48 0.0182(17) 0.0186(19) 0.018(2) -0.0002(17) 0.0032(15) -0.0015(16)
C46 0.039(2) 0.019(2) 0.016(2) 0.0014(18) 0.0074(19) 0.0070(19)
C12 0.0230(18) 0.023(2) 0.018(2) -0.0022(17) 0.0078(16) 0.0052(16)
C18 0.039(3) 0.032(3) 0.025(3) -0.005(2) 0.008(2) -0.004(2)
C7 0.0206(17) 0.0178(19) 0.014(2) 0.0002(16) 0.0042(15) 0.0015(15)
C14 0.033(2) 0.022(2) 0.022(3) 0.003(2) 0.0011(19) 0.0019(19)
C9 0.0232(18) 0.026(2) 0.012(2) 0.0022(18) 0.0007(15) 0.0011(18)
C45 0.026(2) 0.023(2) 0.024(2) 0.0037(19) 0.0139(18) 0.0056(17)
C28 0.026(2) 0.015(2) 0.036(3) 0.003(2) 0.010(2) 0.0062(17)
C33 0.030(2) 0.021(2) 0.024(3) 0.0007(19) 0.0148(19) 0.0014(18)
C41 0.0245(19) 0.021(2) 0.023(2) 0.0073(19) 0.0055(17) 0.0055(17)
C40 0.0164(17) 0.0151(19) 0.032(3) 0.0029(19) 0.0047(17) 0.0018(15)
C6 0.041(3) 0.031(3) 0.017(2) -0.006(2) 0.003(2) 0.019(2)
C15 0.034(2) 0.021(2) 0.035(3) 0.003(2) 0.003(2) -0.002(2)
C36 0.0224(18) 0.0161(19) 0.023(2) 0.0054(18) 0.0068(17) -0.0017(16)
C23 0.0167(17) 0.034(3) 0.025(3) -0.007(2) -0.0006(16) 0.0011(18)
C24 0.0175(17) 0.027(2) 0.022(2) -0.0001(19) 0.0037(16) -0.0002(17)
C21 0.038(3) 0.039(3) 0.031(3) 0.017(3) -0.010(2) -0.010(2)
C2 0.024(2) 0.048(3) 0.015(2) 0.000(2) 0.0060(17) 0.008(2)
C16 0.030(2) 0.019(2) 0.050(4) -0.007(2) 0.007(2) -0.002(2)
C34 0.026(2) 0.028(2) 0.025(2) 0.006(2) 0.0133(18) -0.0017(19)
C27 0.040(3) 0.021(2) 0.028(3) -0.009(2) 0.004(2) 0.006(2)
C17 0.047(3) 0.037(3) 0.035(3) -0.012(3) 0.005(3) -0.009(3)
C35 0.028(2) 0.023(2) 0.028(3) 0.008(2) 0.012(2) -0.0022(19)
C3 0.022(2) 0.083(5) 0.020(3) -0.003(3) 0.0053(19) 0.009(3)
C47 0.029(2) 0.022(2) 0.018(2) -0.0005(19) -0.0010(17) -0.0015(18)
C5 0.058(3) 0.060(4) 0.019(3) -0.012(3) -0.003(2) 0.043(3)
C4 0.034(3) 0.095(6) 0.022(3) -0.009(3) 0.002(2) 0.035(3)

loop_
_atom_type_symbol
_atom_type_description
_atom_type_scat_dispersion_real
_atom_type_scat_dispersion_imag
_atom_type_scat_source
C C 0.0033 0.0016 'International Tables Vol C Tables 4.2.6.8 and 6.1.1.4'
H H 0.0000 0.0000 'International Tables Vol C Tables 4.2.6.8 and 6.1.1.4'
Cu Cu 0.3201 1.2651 'International Tables Vol C Tables 4.2.6.8 and 6.1.1.4'
I I -0.4742 1.8119 'International Tables Vol C Tables 4.2.6.8 and 6.1.1.4'
P P 0.1023 0.0942 'International Tables Vol C Tables 4.2.6.8 and 6.1.1.4'

loop_
_geom_angle_atom_site_label_1
_geom_angle_atom_site_label_2
_geom_angle_atom_site_label_3
_geom_angle
_geom_angle_site_symmetry_1
_geom_angle_site_symmetry_3
_geom_angle_publ_flag
Cu1 I1 Cu2 69.371(16) . . ?
Cu1 I2 Cu2 68.578(17) . . ?
I1 Cu2 I2 103.678(18) . . ?
I1 Cu2 Cu1 53.237(14) . . ?
I2 Cu2 Cu1 51.106(13) . . ?
P3 Cu2 I1 107.42(3) . . ?
P3 Cu2 I2 100.01(3) . . ?
P3 Cu2 Cu1 119.36(3) . . ?
P2 Cu2 I1 109.05(3) . . ?
P2 Cu2 I2 110.74(3) . . ?
P2 Cu2 Cu1 116.46(3) . . ?
P2 Cu2 P3 123.95(4) . . ?
I1 Cu1 Cu2 57.392(15) . . ?
I2 Cu1 I1 116.86(2) . . ?
I2 Cu1 Cu2 60.316(15) . . ?
P1 Cu1 I1 112.19(3) . . ?
P1 Cu1 I2 130.93(4) . . ?
P1 Cu1 Cu2 166.85(3) . . ?
C49 P3 Cu2 112.08(14) . . ?
C49 P3 C37 106.08(17) . . ?
C43 P3 Cu2 118.12(12) . . ?
C43 P3 C49 102.78(18) . . ?
C43 P3 C37 103.13(19) . . ?
C37 P3 Cu2 113.38(13) . . ?
C19 P2 Cu2 117.15(14) . . ?
C19 P2 C31 103.04(18) . . ?
C19 P2 C25 103.13(19) . . ?
C31 P2 Cu2 115.25(14) . . ?
C25 P2 Cu2 114.19(12) . . ?
C25 P2 C31 102.15(18) . . ?
C13 P1 Cu1 110.79(15) . . ?
C13 P1 C1 104.9(2) . . ?
C1 P1 Cu1 114.04(16) . . ?
C7 P1 Cu1 119.98(14) . . ?
C7 P1 C13 103.6(2) . . ?
C7 P1 C1 102.02(19) . . ?
C19 C20 H20 119.3 . . ?
C21 C20 H20 119.3 . . ?
C21 C20 C19 121.3(4) . . ?
C43 C44 H44 119.8 . . ?
C45 C44 H44 119.8 . . ?
C45 C44 C43 120.4(4) . . ?
C54 C49 P3 124.2(3) . . ?
C54 C49 C50 118.9(4) . . ?
C50 C49 P3 116.9(3) . . ?
C37 C38 H38 119.5 . . ?
C39 C38 H38 119.5 . . ?
C39 C38 C37 121.0(4) . . ?
C44 C43 P3 118.8(3) . . ?
C44 C43 C48 118.3(4) . . ?
C48 C43 P3 122.9(3) . . ?
C20 C19 P2 119.5(3) . . ?
C24 C19 P2 122.1(3) . . ?
C24 C19 C20 118.4(4) . . ?
C38 C37 P3 118.4(3) . . ?
C42 C37 P3 122.8(3) . . ?
C42 C37 C38 118.6(4) . . ?
C53 C52 H52 119.8 . . ?
C53 C52 C51 120.4(4) . . ?
C51 C52 H52 119.8 . . ?
C31 C32 H32 119.9 . . ?
C33 C32 H32 119.9 . . ?
C33 C32 C31 120.2(4) . . ?
C25 C30 H30 119.9 . . ?
C29 C30 H30 119.9 . . ?
C29 C30 C25 120.1(4) . . ?
C18 C13 P1 118.4(4) . . ?
C14 C13 P1 123.4(4) . . ?
C14 C13 C18 118.0(4) . . ?
C11 C10 H10 120.0 . . ?
C9 C10 H10 120.0 . . ?
C9 C10 C11 119.9(4) . . ?
C32 C31 P2 118.5(3) . . ?
C32 C31 C36 119.1(4) . . ?
C36 C31 P2 122.5(3) . . ?
C37 C42 H42 119.9 . . ?
C41 C42 C37 120.3(4) . . ?
C41 C42 H42 119.9 . . ?
C30 C25 P2 117.4(3) . . ?
C26 C25 P2 123.1(3) . . ?
C26 C25 C30 119.5(4) . . ?
C10 C11 H11 120.0 . . ?
C12 C11 C10 120.1(4) . . ?
C12 C11 H11 120.0 . . ?
C30 C29 H29 120.0 . . ?
C28 C29 C30 119.9(4) . . ?
C28 C29 H29 120.0 . . ?
C52 C53 H53 119.9 . . ?
C52 C53 C54 120.3(4) . . ?
C54 C53 H53 119.9 . . ?
C49 C54 C53 120.2(4) . . ?
C49 C54 H54 119.9 . . ?
C53 C54 H54 119.9 . . ?
C25 C26 H26 119.9 . . ?
C25 C26 C27 120.2(4) . . ?
C27 C26 H26 119.9 . . ?
C38 C39 H39 120.1 . . ?
C38 C39 C40 119.7(4) . . ?
C40 C39 H39 120.1 . . ?
C7 C8 H8 119.6 . . ?
C9 C8 H8 119.6 . . ?
C9 C8 C7 120.8(4) . . ?
C52 C51 H51 120.4 . . ?
C50 C51 C52 119.2(4) . . ?
C50 C51 H51 120.4 . . ?
C6 C1 P1 123.1(4) . . ?
C6 C1 C2 120.5(4) . . ?
C2 C1 P1 116.2(3) . . ?
C49 C50 H50 119.6 . . ?
C51 C50 C49 120.9(4) . . ?
C51 C50 H50 119.6 . . ?
C23 C22 H22 120.0 . . ?
C23 C22 C21 120.0(4) . . ?
C21 C22 H22 120.0 . . ?
C43 C48 H48 119.5 . . ?
C47 C48 C43 120.9(4) . . ?
C47 C48 H48 119.5 . . ?
C45 C46 H46 120.5 . . ?
C45 C46 C47 118.9(4) . . ?
C47 C46 H46 120.5 . . ?
C11 C12 H12 119.5 . . ?
C11 C12 C7 121.0(4) . . ?
C7 C12 H12 119.5 . . ?
C13 C18 H18 119.5 . . ?
C17 C18 C13 121.0(5) . . ?
C17 C18 H18 119.5 . . ?
C8 C7 P1 123.5(3) . . ?
C8 C7 C12 118.2(4) . . ?
C12 C7 P1 118.3(3) . . ?
C13 C14 H14 119.6 . . ?
C15 C14 C13 120.8(5) . . ?
C15 C14 H14 119.6 . . ?
C10 C9 C8 120.0(4) . . ?
C10 C9 H9 120.0 . . ?
C8 C9 H9 120.0 . . ?
C44 C45 H45 119.4 . . ?
C46 C45 C44 121.2(4) . . ?
C46 C45 H45 119.4 . . ?
C29 C28 H28 119.9 . . ?
C29 C28 C27 120.2(4) . . ?
C27 C28 H28 119.9 . . ?
C32 C33 H33 119.9 . . ?
C34 C33 C32 120.1(4) . . ?
C34 C33 H33 119.9 . . ?
C42 C41 H41 119.8 . . ?
C42 C41 C40 120.3(4) . . ?
C40 C41 H41 119.8 . . ?
C39 C40 H40 120.0 . . ?
C41 C40 C39 120.1(4) . . ?
C41 C40 H40 120.0 . . ?
C1 C6 H6 120.5 . . ?
C1 C6 C5 119.1(6) . . ?
C5 C6 H6 120.5 . . ?
C14 C15 H15 119.9 . . ?
C16 C15 C14 120.1(5) . . ?
C16 C15 H15 119.9 . . ?
C31 C36 H36 119.8 . . ?
C35 C36 C31 120.4(4) . . ?
C35 C36 H36 119.8 . . ?
C22 C23 H23 119.6 . . ?
C22 C23 C24 120.8(4) . . ?
C24 C23 H23 119.6 . . ?
C19 C24 C23 119.9(4) . . ?
C19 C24 H24 120.0 . . ?
C23 C24 H24 120.0 . . ?
C20 C21 C22 119.6(5) . . ?
C20 C21 H21 120.2 . . ?
C22 C21 H21 120.2 . . ?
C1 C2 H2 120.5 . . ?
C3 C2 C1 119.0(5) . . ?
C3 C2 H2 120.5 . . ?
C15 C16 H16 120.0 . . ?
C15 C16 C17 120.1(5) . . ?
C17 C16 H16 120.0 . . ?
C33 C34 H34 119.8 . . ?
C35 C34 C33 120.4(4) . . ?
C35 C34 H34 119.8 . . ?
C26 C27 H27 120.0 . . ?
C28 C27 C26 120.0(5) . . ?
C28 C27 H27 120.0 . . ?
C18 C17 H17 120.0 . . ?
C16 C17 C18 119.9(6) . . ?
C16 C17 H17 120.0 . . ?
C36 C35 H35 120.1 . . ?
C34 C35 C36 119.8(4) . . ?
C34 C35 H35 120.1 . . ?
C2 C3 H3 119.7 . . ?
C4 C3 C2 120.6(6) . . ?
C4 C3 H3 119.7 . . ?
C48 C47 C46 120.3(4) . . ?
C48 C47 H47 119.8 . . ?
C46 C47 H47 119.8 . . ?
C6 C5 H5 119.6 . . ?
C4 C5 C6 120.8(6) . . ?
C4 C5 H5 119.6 . . ?
C3 C4 C5 120.0(5) . . ?
C3 C4 H4 120.0 . . ?
C5 C4 H4 120.0 . . ?

loop_
_geom_bond_atom_site_label_1
_geom_bond_atom_site_label_2
_geom_bond_distance
_geom_bond_site_symmetry_2
_geom_bond_publ_flag
I1 Cu2 2.7043(5) . ?
I1 Cu1 2.5718(6) . ?
I2 Cu2 2.8039(5) . ?
I2 Cu1 2.5120(5) . ?
Cu2 Cu1 3.0045(7) . ?
Cu2 P3 2.2693(11) . ?
Cu2 P2 2.2579(11) . ?
Cu1 P1 2.2226(12) . ?
P3 C49 1.821(4) . ?
P3 C43 1.820(4) . ?
P3 C37 1.831(4) . ?
P2 C19 1.825(4) . ?
P2 C31 1.842(4) . ?
P2 C25 1.832(4) . ?
P1 C13 1.823(5) . ?
P1 C1 1.828(4) . ?
P1 C7 1.821(4) . ?
C20 H20 0.9500 . ?
C20 C19 1.396(6) . ?
C20 C21 1.384(7) . ?
C44 H44 0.9500 . ?
C44 C43 1.398(5) . ?
C44 C45 1.389(6) . ?
C49 C54 1.387(5) . ?
C49 C50 1.397(6) . ?
C38 H38 0.9500 . ?
C38 C37 1.401(6) . ?
C38 C39 1.382(6) . ?
C43 C48 1.402(6) . ?
C19 C24 1.393(5) . ?
C37 C42 1.401(6) . ?
C52 H52 0.9500 . ?
C52 C53 1.370(7) . ?
C52 C51 1.393(6) . ?
C32 H32 0.9500 . ?
C32 C31 1.396(6) . ?
C32 C33 1.389(6) . ?
C30 H30 0.9500 . ?
C30 C25 1.397(6) . ?
C30 C29 1.390(6) . ?
C13 C18 1.396(7) . ?
C13 C14 1.392(6) . ?
C10 H10 0.9500 . ?
C10 C11 1.395(6) . ?
C10 C9 1.384(6) . ?
C31 C36 1.398(6) . ?
C42 H42 0.9500 . ?
C42 C41 1.386(6) . ?
C25 C26 1.379(6) . ?
C11 H11 0.9500 . ?
C11 C12 1.379(6) . ?
C29 H29 0.9500 . ?
C29 C28 1.382(7) . ?
C53 H53 0.9500 . ?
C53 C54 1.392(6) . ?
C54 H54 0.9500 . ?
C26 H26 0.9500 . ?
C26 C27 1.395(6) . ?
C39 H39 0.9500 . ?
C39 C40 1.391(7) . ?
C8 H8 0.9500 . ?
C8 C7 1.402(6) . ?
C8 C9 1.391(6) . ?
C51 H51 0.9500 . ?
C51 C50 1.385(6) . ?
C1 C6 1.375(7) . ?
C1 C2 1.404(7) . ?
C50 H50 0.9500 . ?
C22 H22 0.9500 . ?
C22 C23 1.365(7) . ?
C22 C21 1.389(7) . ?
C48 H48 0.9500 . ?
C48 C47 1.381(6) . ?
C46 H46 0.9500 . ?
C46 C45 1.377(7) . ?
C46 C47 1.402(6) . ?
C12 H12 0.9500 . ?
C12 C7 1.402(5) . ?
C18 H18 0.9500 . ?
C18 C17 1.384(7) . ?
C14 H14 0.9500 . ?
C14 C15 1.390(6) . ?
C9 H9 0.9500 . ?
C45 H45 0.9500 . ?
C28 H28 0.9500 . ?
C28 C27 1.382(7) . ?
C33 H33 0.9500 . ?
C33 C34 1.385(6) . ?
C41 H41 0.9500 . ?
C41 C40 1.387(6) . ?
C40 H40 0.9500 . ?
C6 H6 0.9500 . ?
C6 C5 1.404(7) . ?
C15 H15 0.9500 . ?
C15 C16 1.374(8) . ?
C36 H36 0.9500 . ?
C36 C35 1.395(6) . ?
C23 H23 0.9500 . ?
C23 C24 1.402(6) . ?
C24 H24 0.9500 . ?
C21 H21 0.9500 . ?
C2 H2 0.9500 . ?
C2 C3 1.398(6) . ?
C16 H16 0.9500 . ?
C16 C17 1.380(8) . ?
C34 H34 0.9500 . ?
C34 C35 1.382(7) . ?
C27 H27 0.9500 . ?
C17 H17 0.9500 . ?
C35 H35 0.9500 . ?
C3 H3 0.9500 . ?
C3 C4 1.371(9) . ?
C47 H47 0.9500 . ?
C5 H5 0.9500 . ?
C5 C4 1.375(9) . ?
C4 H4 0.9500 . ?

loop_
_geom_torsion_atom_site_label_1
_geom_torsion_atom_site_label_2
_geom_torsion_atom_site_label_3
_geom_torsion_atom_site_label_4
_geom_torsion
_geom_torsion_site_symmetry_1
_geom_torsion_site_symmetry_2
_geom_torsion_site_symmetry_3
_geom_torsion_site_symmetry_4
_geom_torsion_publ_flag
Cu2 P3 C49 C54 -117.3(4) . . . . ?
Cu2 P3 C49 C50 61.1(4) . . . . ?
Cu2 P3 C43 C44 34.5(4) . . . . ?
Cu2 P3 C43 C48 -147.6(3) . . . . ?
Cu2 P3 C37 C38 52.5(3) . . . . ?
Cu2 P3 C37 C42 -122.3(3) . . . . ?
Cu2 P2 C19 C20 25.2(4) . . . . ?
Cu2 P2 C19 C24 -156.4(3) . . . . ?
Cu2 P2 C31 C32 38.2(4) . . . . ?
Cu2 P2 C31 C36 -143.3(3) . . . . ?
Cu2 P2 C25 C30 64.2(3) . . . . ?
Cu2 P2 C25 C26 -115.0(3) . . . . ?
Cu1 P1 C13 C18 -49.0(4) . . . . ?
Cu1 P1 C13 C14 127.4(4) . . . . ?
Cu1 P1 C1 C6 142.6(4) . . . . ?
Cu1 P1 C1 C2 -42.8(4) . . . . ?
Cu1 P1 C7 C8 133.3(3) . . . . ?
Cu1 P1 C7 C12 -47.5(4) . . . . ?
P3 C49 C54 C53 177.9(4) . . . . ?
P3 C49 C50 C51 -179.2(4) . . . . ?
P3 C43 C48 C47 -179.3(3) . . . . ?
P3 C37 C42 C41 174.5(3) . . . . ?
P2 C19 C24 C23 -178.6(4) . . . . ?
P2 C31 C36 C35 -179.6(3) . . . . ?
P2 C25 C26 C27 -179.8(3) . . . . ?
P1 C13 C18 C17 178.1(4) . . . . ?
P1 C13 C14 C15 -178.0(3) . . . . ?
P1 C1 C6 C5 173.5(4) . . . . ?
P1 C1 C2 C3 -173.2(4) . . . . ?
C20 C19 C24 C23 -0.1(7) . . . . ?
C44 C43 C48 C47 -1.4(6) . . . . ?
C49 P3 C43 C44 158.4(3) . . . . ?
C49 P3 C43 C48 -23.7(4) . . . . ?
C49 P3 C37 C38 -70.9(3) . . . . ?
C49 P3 C37 C42 114.3(3) . . . . ?
C38 C37 C42 C41 -0.3(6) . . . . ?
C38 C39 C40 C41 -0.1(6) . . . . ?
C43 P3 C49 C54 114.9(4) . . . . ?
C43 P3 C49 C50 -66.7(4) . . . . ?
C43 P3 C37 C38 -178.6(3) . . . . ?
C43 P3 C37 C42 6.6(4) . . . . ?
C43 C44 C45 C46 -0.2(7) . . . . ?
C43 C48 C47 C46 1.4(7) . . . . ?
C19 P2 C31 C32 -90.6(3) . . . . ?
C19 P2 C31 C36 87.9(4) . . . . ?
C19 P2 C25 C30 -167.6(3) . . . . ?
C19 P2 C25 C26 13.2(4) . . . . ?
C19 C20 C21 C22 1.2(9) . . . . ?
C37 P3 C49 C54 7.0(4) . . . . ?
C37 P3 C49 C50 -174.6(3) . . . . ?
C37 P3 C43 C44 -91.5(3) . . . . ?
C37 P3 C43 C48 86.5(4) . . . . ?
C37 C38 C39 C40 1.3(6) . . . . ?
C37 C42 C41 C40 1.6(6) . . . . ?
C52 C53 C54 C49 1.9(7) . . . . ?
C52 C51 C50 C49 0.5(7) . . . . ?
C32 C31 C36 C35 -1.0(6) . . . . ?
C32 C33 C34 C35 -0.2(7) . . . . ?
C30 C25 C26 C27 1.0(6) . . . . ?
C30 C29 C28 C27 -0.2(7) . . . . ?
C13 P1 C1 C6 21.2(5) . . . . ?
C13 P1 C1 C2 -164.2(4) . . . . ?
C13 P1 C7 C8 -102.5(4) . . . . ?
C13 P1 C7 C12 76.7(4) . . . . ?
C13 C18 C17 C16 -0.6(8) . . . . ?
C13 C14 C15 C16 0.8(7) . . . . ?
C10 C11 C12 C7 -2.4(7) . . . . ?
C31 P2 C19 C20 152.8(4) . . . . ?
C31 P2 C19 C24 -28.8(4) . . . . ?
C31 P2 C25 C30 -60.9(3) . . . . ?
C31 P2 C25 C26 119.9(4) . . . . ?
C31 C32 C33 C34 0.7(7) . . . . ?
C31 C36 C35 C34 1.5(7) . . . . ?
C42 C41 C40 C39 -1.4(6) . . . . ?
C25 P2 C19 C20 -101.1(4) . . . . ?
C25 P2 C19 C24 77.3(4) . . . . ?
C25 P2 C31 C32 162.6(3) . . . . ?
C25 P2 C31 C36 -18.9(4) . . . . ?
C25 C30 C29 C28 1.5(6) . . . . ?
C25 C26 C27 C28 0.2(7) . . . . ?
C11 C10 C9 C8 0.7(7) . . . . ?
C11 C12 C7 P1 -177.8(3) . . . . ?
C11 C12 C7 C8 1.5(6) . . . . ?
C29 C30 C25 P2 178.8(3) . . . . ?
C29 C30 C25 C26 -1.9(6) . . . . ?
C29 C28 C27 C26 -0.7(7) . . . . ?
C53 C52 C51 C50 0.9(7) . . . . ?
C54 C49 C50 C51 -0.7(7) . . . . ?
C39 C38 C37 P3 -176.2(3) . . . . ?
C39 C38 C37 C42 -1.1(6) . . . . ?
C51 C52 C53 C54 -2.1(8) . . . . ?
C1 P1 C13 C18 74.5(4) . . . . ?
C1 P1 C13 C14 -109.1(4) . . . . ?
C1 P1 C7 C8 6.2(4) . . . . ?
C1 P1 C7 C12 -174.6(3) . . . . ?
C1 C6 C5 C4 -0.1(8) . . . . ?
C1 C2 C3 C4 -1.2(8) . . . . ?
C50 C49 C54 C53 -0.5(7) . . . . ?
C22 C23 C24 C19 0.8(7) . . . . ?
C18 C13 C14 C15 -1.6(7) . . . . ?
C7 P1 C13 C18 -178.9(4) . . . . ?
C7 P1 C13 C14 -2.5(4) . . . . ?
C7 P1 C1 C6 -86.5(4) . . . . ?
C7 P1 C1 C2 88.1(4) . . . . ?
C7 C8 C9 C10 -1.6(7) . . . . ?
C14 C13 C18 C17 1.5(7) . . . . ?
C14 C15 C16 C17 0.2(8) . . . . ?
C9 C10 C11 C12 1.3(7) . . . . ?
C9 C8 C7 P1 179.7(3) . . . . ?
C9 C8 C7 C12 0.5(6) . . . . ?
C45 C44 C43 P3 178.8(3) . . . . ?
C45 C44 C43 C48 0.8(6) . . . . ?
C45 C46 C47 C48 -0.8(7) . . . . ?
C33 C32 C31 P2 178.5(3) . . . . ?
C33 C32 C31 C36 -0.1(6) . . . . ?
C33 C34 C35 C36 -0.9(7) . . . . ?
C6 C1 C2 C3 1.5(7) . . . . ?
C6 C5 C4 C3 0.4(9) . . . . ?
C15 C16 C17 C18 -0.3(8) . . . . ?
C23 C22 C21 C20 -0.5(9) . . . . ?
C21 C20 C19 P2 177.6(5) . . . . ?
C21 C20 C19 C24 -0.8(8) . . . . ?
C21 C22 C23 C24 -0.4(8) . . . . ?
C2 C1 C6 C5 -0.8(7) . . . . ?
C2 C3 C4 C5 0.3(8) . . . . ?
C47 C46 C45 C44 0.2(7) . . . . ?
